data_4325672
loop_
_publ_author_name
'Anna M. Kutasi'
'David R. Turner'
'Paul Jensen'
'Boujemaa Moubaraki'
'Stuart R. Batten'
'Keith S. Murray'

_publ_contact_author_address
;School of Chemistry
Monash University
Clayton
VIC 3800
Australia    
;
_publ_contact_author_email keith.murray@monash.edu
_publ_contact_author_fax '+61 3 9905 4597'
_publ_contact_author_name 'Keith S. Murray'
_publ_contact_author_phone '+61 3 9905 4512'
_publ_section_title
;
 Coordination Polymers of Hexacyanotrimethylenecyclopropanediide and Its
 Monoanionic Radical: Synthesis, Structure, and Magnetic Properties
;
_journal_name_full 'Inorganic Chemistry'
_journal_page_first 6673
_journal_page_last 6684
_journal_paper_doi 10.1021/ic200591u
_journal_volume 50
_journal_year 2011
_chemical_formula_moiety 'C36 H36 Fe2 N12 O6'
_chemical_formula_sum 'C36 H36 Fe2 N12 O6'
_chemical_formula_weight 844.46
_chemical_name_systematic
; 

 ? 

;
_space_group_IT_number 2
_symmetry_cell_setting triclinic
_symmetry_space_group_name_Hall '-P 1'
_symmetry_space_group_name_H-M 'P -1'
_atom_sites_solution_hydrogens geom
_atom_sites_solution_primary direct
_atom_sites_solution_secondary difmap
_audit_creation_method SHELXL-97
_cell_angle_alpha 84.0270(10)
_cell_angle_beta 81.5260(10)
_cell_angle_gamma 77.577(2)
_cell_formula_units_Z 1
_cell_length_a 8.6159(3)
_cell_length_b 9.5297(3)
_cell_length_c 12.6700(6)
_cell_measurement_reflns_used 15647
_cell_measurement_temperature 123(2)
_cell_measurement_theta_max 27.81
_cell_measurement_theta_min 3.60
_cell_volume 1002.02(7)
_computing_cell_refinement 'Bruker XSCANS'
_computing_data_collection 'Bruker XSCANS'
_computing_data_reduction 'Bruker SHELXTL'
_computing_molecular_graphics 'Bruker SHELXTL'
_computing_publication_material 'Bruker SHELXTL'
_computing_structure_refinement 'SHELXL-97 (Sheldrick, 1997)'
_computing_structure_solution 'SHELXS-97 (Sheldrick, 1990)'
_diffrn_ambient_temperature 123(2)
_diffrn_detector_area_resol_mean 9
_diffrn_measured_fraction_theta_full 0.995
_diffrn_measured_fraction_theta_max 0.988
_diffrn_measurement_device_type 'Kappa CCD'
_diffrn_measurement_method '\w scans'
_diffrn_radiation_monochromator graphite
_diffrn_radiation_source 'fine-focus sealed tube'
_diffrn_radiation_type MoK\a
_diffrn_radiation_wavelength 0.71073
_diffrn_reflns_av_R_equivalents 0.0858
_diffrn_reflns_av_sigmaI/netI 0.0966
_diffrn_reflns_limit_h_max 11
_diffrn_reflns_limit_h_min -11
_diffrn_reflns_limit_k_max 12
_diffrn_reflns_limit_k_min -12
_diffrn_reflns_limit_l_max 16
_diffrn_reflns_limit_l_min -16
_diffrn_reflns_number 15647
_diffrn_reflns_theta_full 27.50
_diffrn_reflns_theta_max 27.81
_diffrn_reflns_theta_min 3.60
_exptl_absorpt_coefficient_mu 0.783
_exptl_absorpt_correction_type none
_exptl_absorpt_process_details none
_exptl_crystal_colour colourless
_exptl_crystal_density_diffrn 1.399
_exptl_crystal_description needle
_exptl_crystal_F_000 436
_exptl_crystal_size_max 0.63
_exptl_crystal_size_mid 0.13
_exptl_crystal_size_min 0.01
_refine_diff_density_max 0.650
_refine_diff_density_min -0.570
_refine_diff_density_rms 0.091
_refine_ls_extinction_method none
_refine_ls_goodness_of_fit_ref 1.014
_refine_ls_hydrogen_treatment mixed
_refine_ls_matrix_type full
_refine_ls_number_parameters 311
_refine_ls_number_reflns 4708
_refine_ls_number_restraints 3
_refine_ls_restrained_S_all 1.014
_refine_ls_R_factor_all 0.1125
_refine_ls_R_factor_gt 0.0573
_refine_ls_shift/su_max 0.000
_refine_ls_shift/su_mean 0.000
_refine_ls_structure_factor_coef Fsqd
_refine_ls_weighting_details 'calc w=1/[\s^2^(Fo^2^)+(0.0619P)^2^+0.3705P] where P=(Fo^2^+2Fc^2^)/3'
_refine_ls_weighting_scheme calc
_refine_ls_wR_factor_gt 0.1154
_refine_ls_wR_factor_ref 0.1334
_reflns_number_gt 3005
_reflns_number_total 4708
_reflns_threshold_expression >2sigma(I)
_cod_data_source_file ic200591u_si_001_6.cif
_cod_data_source_block 2
_cod_database_code 4325672

loop_
_symmetry_equiv_pos_as_xyz
'x, y, z'
'-x, -y, -z'

loop_
_atom_site_label
_atom_site_type_symbol
_atom_site_fract_x
_atom_site_fract_y
_atom_site_fract_z
_atom_site_U_iso_or_equiv
_atom_site_adp_type
_atom_site_occupancy
_atom_site_symmetry_multiplicity
_atom_site_calc_flag
_atom_site_refinement_flags
_atom_site_disorder_assembly
_atom_site_disorder_group
Fe1 Fe 0.0000 0.5000 0.5000 0.02033(18) Uani 1 2 d S . .
O1 O 0.0728(3) 0.5024(2) 0.64967(17) 0.0257(5) Uani 1 1 d D . .
C10 C 0.0647(5) 0.6305(3) 0.7019(3) 0.0351(9) Uani 1 1 d . . .
H10B H -0.0360 0.6996 0.6901 0.042 Uiso 1 1 calc R . .
H10A H 0.1555 0.6763 0.6703 0.042 Uiso 1 1 calc R . .
C11 C 0.0705(7) 0.5981(4) 0.8186(3) 0.0618(15) Uani 1 1 d . . .
H11A H -0.0170 0.5497 0.8495 0.093 Uiso 1 1 calc R . .
H11B H 0.0590 0.6881 0.8527 0.093 Uiso 1 1 calc R . .
H11C H 0.1734 0.5352 0.8305 0.093 Uiso 1 1 calc R . .
Fe2 Fe 0.0000 0.0000 1.0000 0.01694(18) Uani 1 2 d S . .
O2 O 0.1606(3) 0.1212(2) 1.03361(17) 0.0239(5) Uani 1 1 d D . .
C20A C 0.2806(10) 0.1828(8) 0.9739(6) 0.0199(18) Uani 0.479(8) 1 d P A 1
H20A H 0.3007 0.2604 1.0131 0.024 Uiso 0.479(8) 1 calc PR A 1
H20B H 0.2441 0.2270 0.9052 0.024 Uiso 0.479(8) 1 calc PR A 1
C20B C 0.1936(12) 0.2482(10) 0.9650(6) 0.037(2) Uani 0.521(8) 1 d P A 2
H20C H 0.2089 0.2249 0.8893 0.044 Uiso 0.521(8) 1 calc PR A 2
H20D H 0.0987 0.3276 0.9750 0.044 Uiso 0.521(8) 1 calc PR A 2
C21B C 0.3337(10) 0.2981(8) 0.9859(7) 0.047(2) Uani 0.521(8) 1 d P A 2
H21A H 0.3275 0.3074 1.0627 0.071 Uiso 0.521(8) 1 calc PR A 2
H21B H 0.3368 0.3919 0.9467 0.071 Uiso 0.521(8) 1 calc PR A 2
H21C H 0.4309 0.2285 0.9621 0.071 Uiso 0.521(8) 1 calc PR A 2
O3 O 0.1752(3) -0.1937(2) 1.02728(16) 0.0233(5) Uani 1 1 d D . .
C30A C 0.2073(10) -0.2670(10) 1.1302(6) 0.026(2) Uani 0.494(13) 1 d P A 1
H30A H 0.1075 -0.2922 1.1691 0.031 Uiso 0.494(13) 1 calc PR A 1
H30B H 0.2424 -0.2013 1.1731 0.031 Uiso 0.494(13) 1 calc PR A 1
C30B C 0.1464(10) -0.3172(8) 1.0941(6) 0.025(2) Uani 0.506(13) 1 d P A 2
H30C H 0.1501 -0.3968 1.0489 0.030 Uiso 0.506(13) 1 calc PR A 2
H30D H 0.0376 -0.2948 1.1343 0.030 Uiso 0.506(13) 1 calc PR A 2
C31A C 0.3359(12) -0.4030(10) 1.1180(9) 0.044(3) Uani 0.494(13) 1 d P A 1
H31A H 0.2992 -0.4703 1.0786 0.065 Uiso 0.494(13) 1 calc PR A 1
H31B H 0.3573 -0.4481 1.1889 0.065 Uiso 0.494(13) 1 calc PR A 1
H31C H 0.4344 -0.3785 1.0785 0.065 Uiso 0.494(13) 1 calc PR A 1
C31B C 0.2646(14) -0.3650(13) 1.1708(10) 0.054(3) Uani 0.506(13) 1 d P A 2
H31D H 0.3712 -0.3970 1.1315 0.081 Uiso 0.506(13) 1 calc PR A 2
H31E H 0.2347 -0.4450 1.2188 0.081 Uiso 0.506(13) 1 calc PR A 2
H31F H 0.2663 -0.2847 1.2128 0.081 Uiso 0.506(13) 1 calc PR A 2
C101 C 0.2687(4) -0.0585(3) 0.5759(2) 0.0180(6) Uani 1 1 d . . .
C102 C 0.3641(4) -0.1105(3) 0.4847(2) 0.0192(7) Uani 1 1 d . . .
C103 C 0.3977(4) -0.1731(3) 0.5848(2) 0.0195(7) Uani 1 1 d . . .
C110 C 0.1431(4) 0.0376(3) 0.6296(2) 0.0187(7) Uani 1 1 d . . .
C111 C 0.0623(4) 0.1649(3) 0.5783(2) 0.0192(7) Uani 1 1 d . . .
N112 N -0.0008(3) 0.2722(3) 0.5385(2) 0.0249(6) Uani 1 1 d . . .
C113 C 0.1120(4) 0.0224(3) 0.7425(2) 0.0175(6) Uani 1 1 d . A .
N114 N 0.0858(3) 0.0110(3) 0.83434(19) 0.0203(6) Uani 1 1 d . . .
C120 C 0.4083(4) -0.1084(3) 0.3732(2) 0.0225(7) Uani 1 1 d . . .
C121 C 0.5422(4) -0.2124(4) 0.3344(2) 0.0275(8) Uani 1 1 d . . .
N122 N 0.6519(4) -0.2994(3) 0.3072(2) 0.0393(8) Uani 1 1 d . . .
C123 C 0.3222(4) -0.0102(4) 0.3008(2) 0.0242(7) Uani 1 1 d . . .
N124 N 0.2532(4) 0.0677(3) 0.2401(2) 0.0351(7) Uani 1 1 d . . .
C130 C 0.4930(4) -0.2723(3) 0.6498(2) 0.0257(8) Uani 1 1 d . . .
C131 C 0.4502(4) -0.2728(4) 0.7620(3) 0.0373(9) Uani 1 1 d . . .
N132 N 0.4088(4) -0.2701(4) 0.8526(3) 0.0674(13) Uani 1 1 d . . .
C133 C 0.6355(4) -0.3624(3) 0.6060(2) 0.0222(7) Uani 1 1 d . . .
N134 N 0.7522(3) -0.4324(3) 0.5696(2) 0.0271(6) Uani 1 1 d . . .
C21A C 0.4307(8) 0.0771(8) 0.9519(6) 0.029(2) Uani 0.479(8) 1 d P A 1
H21D H 0.4673 0.0331 1.0197 0.043 Uiso 0.479(8) 1 calc PR A 1
H21E H 0.5125 0.1255 0.9109 0.043 Uiso 0.479(8) 1 calc PR A 1
H21F H 0.4125 0.0022 0.9105 0.043 Uiso 0.479(8) 1 calc PR A 1
H1 H 0.154(3) 0.445(3) 0.671(3) 0.046(12) Uiso 1 1 d D . .
H3 H 0.255(3) -0.218(4) 0.980(2) 0.038(11) Uiso 1 1 d D . .
H2 H 0.191(5) 0.113(4) 1.0951(17) 0.055(13) Uiso 1 1 d D . .

loop_
_atom_site_aniso_label
_atom_site_aniso_U_11
_atom_site_aniso_U_22
_atom_site_aniso_U_33
_atom_site_aniso_U_23
_atom_site_aniso_U_13
_atom_site_aniso_U_12
Fe1 0.0213(4) 0.0227(3) 0.0103(3) -0.0005(2) 0.0013(3) 0.0076(3)
O1 0.0288(14) 0.0280(12) 0.0151(11) -0.0061(9) -0.0047(10) 0.0092(11)
C10 0.056(3) 0.0235(17) 0.0271(19) -0.0008(15) -0.0139(18) -0.0065(18)
C11 0.125(5) 0.034(2) 0.025(2) -0.0128(17) -0.017(3) -0.005(3)
Fe2 0.0197(4) 0.0207(3) 0.0071(3) -0.0010(2) 0.0013(2) 0.0012(3)
O2 0.0270(13) 0.0293(12) 0.0156(12) 0.0009(10) -0.0061(10) -0.0052(10)
C20A 0.018(4) 0.017(4) 0.021(4) 0.004(3) -0.001(3) 0.000(3)
C20B 0.052(6) 0.040(5) 0.021(4) 0.006(3) -0.004(4) -0.018(5)
C21B 0.045(5) 0.046(5) 0.053(5) 0.007(4) -0.019(4) -0.011(4)
O3 0.0237(13) 0.0257(12) 0.0126(11) 0.0020(9) 0.0035(9) 0.0069(10)
C30A 0.022(4) 0.032(5) 0.019(4) 0.001(3) 0.000(3) 0.004(4)
C30B 0.031(5) 0.018(4) 0.022(4) 0.001(3) 0.001(3) 0.002(3)
C31A 0.035(5) 0.036(5) 0.042(6) 0.015(4) 0.010(4) 0.014(4)
C31B 0.042(7) 0.068(7) 0.051(7) 0.035(6) -0.025(6) -0.018(6)
C101 0.0215(17) 0.0200(15) 0.0110(14) -0.0002(12) 0.0009(12) -0.0032(13)
C102 0.0202(17) 0.0219(16) 0.0151(15) -0.0053(12) 0.0007(13) -0.0034(14)
C103 0.0218(17) 0.0203(15) 0.0136(15) -0.0047(12) 0.0049(13) -0.0015(13)
C110 0.0217(17) 0.0207(15) 0.0096(14) -0.0019(12) 0.0031(12) 0.0021(13)
C111 0.0220(17) 0.0271(17) 0.0065(14) -0.0054(12) 0.0041(12) -0.0028(14)
N112 0.0300(16) 0.0247(14) 0.0127(13) -0.0002(11) 0.0020(12) 0.0066(13)
C113 0.0150(16) 0.0192(15) 0.0157(16) -0.0037(12) -0.0012(12) 0.0031(13)
N114 0.0221(15) 0.0209(13) 0.0119(13) -0.0012(10) 0.0025(11) 0.0052(11)
C120 0.0198(17) 0.0316(17) 0.0118(15) -0.0059(13) 0.0020(13) 0.0032(14)
C121 0.027(2) 0.042(2) 0.0100(15) -0.0069(14) -0.0022(13) 0.0019(17)
N122 0.0353(19) 0.055(2) 0.0171(15) -0.0095(14) -0.0014(13) 0.0152(16)
C123 0.0165(17) 0.044(2) 0.0111(15) -0.0105(14) 0.0020(13) -0.0020(15)
N124 0.0277(17) 0.0569(19) 0.0154(15) -0.0065(14) -0.0026(13) 0.0046(15)
C130 0.0271(19) 0.0282(17) 0.0123(15) 0.0045(13) 0.0056(13) 0.0068(15)
C131 0.028(2) 0.042(2) 0.0214(19) 0.0096(16) 0.0072(15) 0.0247(16)
N132 0.053(2) 0.088(3) 0.0213(18) 0.0163(18) 0.0153(16) 0.049(2)
C133 0.0230(18) 0.0265(17) 0.0132(15) 0.0025(13) -0.0002(13) 0.0006(15)
N134 0.0217(15) 0.0331(15) 0.0183(14) 0.0010(12) 0.0026(12) 0.0076(13)
C21A 0.015(4) 0.044(4) 0.026(4) -0.012(3) 0.002(3) -0.002(3)

loop_
_atom_type_symbol
_atom_type_description
_atom_type_scat_dispersion_real
_atom_type_scat_dispersion_imag
_atom_type_scat_source
C C 0.0033 0.0016 'International Tables Vol C Tables 4.2.6.8 and 6.1.1.4'
H H 0.0000 0.0000 'International Tables Vol C Tables 4.2.6.8 and 6.1.1.4'
N N 0.0061 0.0033 'International Tables Vol C Tables 4.2.6.8 and 6.1.1.4'
O O 0.0106 0.0060 'International Tables Vol C Tables 4.2.6.8 and 6.1.1.4'
Fe Fe 0.3463 0.8444 'International Tables Vol C Tables 4.2.6.8 and 6.1.1.4'

loop_
_geom_angle_atom_site_label_1
_geom_angle_atom_site_label_2
_geom_angle_atom_site_label_3
_geom_angle
_geom_angle_site_symmetry_1
_geom_angle_site_symmetry_3
O1 Fe1 O1 180.000(1) 2_566 .
O1 Fe1 N134 90.50(10) 2_566 1_465
O1 Fe1 N134 89.50(10) . 1_465
O1 Fe1 N134 89.50(10) 2_566 2_656
O1 Fe1 N134 90.50(10) . 2_656
N134 Fe1 N134 180.000(1) 1_465 2_656
O1 Fe1 N112 92.45(9) 2_566 .
O1 Fe1 N112 87.55(9) . .
N134 Fe1 N112 93.38(10) 1_465 .
N134 Fe1 N112 86.62(10) 2_656 .
O1 Fe1 N112 87.55(9) 2_566 2_566
O1 Fe1 N112 92.45(9) . 2_566
N134 Fe1 N112 86.62(10) 1_465 2_566
N134 Fe1 N112 93.38(10) 2_656 2_566
N112 Fe1 N112 180.0 . 2_566
C10 O1 Fe1 124.38(19) . .
O1 C10 C11 111.3(3) . .
O2 Fe2 O2 180.0 2_557 .
O2 Fe2 N114 87.89(9) 2_557 .
O2 Fe2 N114 92.11(9) . .
O2 Fe2 N114 92.11(9) 2_557 2_557
O2 Fe2 N114 87.89(9) . 2_557
N114 Fe2 N114 180.000(1) . 2_557
O2 Fe2 O3 90.68(9) 2_557 .
O2 Fe2 O3 89.32(9) . .
N114 Fe2 O3 91.08(8) . .
N114 Fe2 O3 88.92(8) 2_557 .
O2 Fe2 O3 89.32(9) 2_557 2_557
O2 Fe2 O3 90.68(9) . 2_557
N114 Fe2 O3 88.92(8) . 2_557
N114 Fe2 O3 91.08(8) 2_557 2_557
O3 Fe2 O3 180.0 . 2_557
C20A O2 Fe2 135.2(3) . .
C20B O2 Fe2 122.2(4) . .
O2 C20A C21A 112.2(6) . .
C21B C20B O2 114.3(7) . .
C30B O3 Fe2 125.6(3) . .
C30A O3 Fe2 126.4(3) . .
O3 C30A C31A 111.6(7) . .
O3 C30B C31B 112.5(8) . .
C102 C101 C103 60.0(2) . .
C102 C101 C110 153.2(3) . .
C103 C101 C110 146.7(3) . .
C101 C102 C103 60.1(2) . .
C101 C102 C120 152.7(3) . .
C103 C102 C120 147.1(3) . .
C102 C103 C101 59.8(2) . .
C102 C103 C130 151.1(3) . .
C101 C103 C130 149.0(3) . .
C101 C110 C111 122.5(3) . .
C101 C110 C113 119.8(3) . .
C111 C110 C113 116.8(3) . .
N112 C111 C110 177.3(3) . .
C111 N112 Fe1 146.1(3) . .
N114 C113 C110 179.4(3) . .
C113 N114 Fe2 171.2(3) . .
C102 C120 C123 122.6(3) . .
C102 C120 C121 117.4(3) . .
C123 C120 C121 120.0(3) . .
N122 C121 C120 177.1(3) . .
N124 C123 C120 178.5(4) . .
C103 C130 C133 121.3(3) . .
C103 C130 C131 118.2(3) . .
C133 C130 C131 120.4(3) . .
N132 C131 C130 177.0(4) . .
N134 C133 C130 178.3(3) . .
C133 N134 Fe1 161.3(3) . 1_645

loop_
_geom_bond_atom_site_label_1
_geom_bond_atom_site_label_2
_geom_bond_distance
_geom_bond_site_symmetry_2
Fe1 O1 2.087(2) 2_566
Fe1 O1 2.087(2) .
Fe1 N134 2.173(3) 1_465
Fe1 N134 2.173(3) 2_656
Fe1 N112 2.176(3) .
Fe1 N112 2.176(3) 2_566
O1 C10 1.433(4) .
C10 C11 1.484(5) .
Fe2 O2 2.097(2) 2_557
Fe2 O2 2.097(2) .
Fe2 N114 2.120(2) .
Fe2 N114 2.120(2) 2_557
Fe2 O3 2.151(2) .
Fe2 O3 2.151(2) 2_557
O2 C20A 1.387(7) .
O2 C20B 1.468(7) .
C20A C21A 1.468(10) .
C20B C21B 1.456(11) .
O3 C30B 1.421(7) .
O3 C30A 1.448(8) .
C30A C31A 1.519(12) .
C30B C31B 1.479(13) .
C101 C102 1.385(4) .
C101 C103 1.389(4) .
C101 C110 1.400(4) .
C102 C103 1.387(4) .
C102 C120 1.407(4) .
C103 C130 1.396(4) .
C110 C111 1.408(4) .
C110 C113 1.414(4) .
C111 N112 1.154(4) .
C113 N114 1.151(4) .
C120 C123 1.412(5) .
C120 C121 1.414(4) .
C121 N122 1.151(4) .
C123 N124 1.150(4) .
C130 C133 1.414(4) .
C130 C131 1.415(4) .
C131 N132 1.152(4) .
C133 N134 1.143(4) .
N134 Fe1 2.173(3) 1_645

loop_
_geom_hbond_atom_site_label_D
_geom_hbond_atom_site_label_H
_geom_hbond_atom_site_label_A
_geom_hbond_distance_DH
_geom_hbond_distance_HA
_geom_hbond_distance_DA
_geom_hbond_angle_DHA
_geom_hbond_site_symmetry_A
O1 H1 N122 0.852(10) 1.964(13) 2.803(4) 168(4) 2_656
O2 H2 N124 0.849(10) 1.968(12) 2.811(4) 172(4) 1_556
O3 H3 N132 0.855(10) 1.961(13) 2.806(4) 170(4) .
